data_7206797
loop_
_publ_author_name
'Chen, Haiyan'
'Xiao, Dongrong'
'Fan, Linlin'
'He, Jianghong'
'Yan, Shiwei'
'Zhang, Guangju'
'Sun, Dianzhen'
'Ye, Zhongli'
'Yuan, Ruo'
'Wang, Enbo'

_publ_section_title
;
 Unusual self-threading and interdigitated architectures self-assembled
 from long flexible ligands and d10 metal salts
;
_journal_issue 23
_journal_name_full CrystEngComm
_journal_page_first 7098
_journal_paper_doi 10.1039/c1ce05573a
_journal_volume 13
_journal_year 2011
_chemical_formula_sum 'C64 H56 Cd2 N10 O19 S2'
_chemical_formula_weight 1558.11
_chemical_name_systematic
;
?
;
_space_group_IT_number 2
_symmetry_cell_setting triclinic
_symmetry_space_group_name_Hall '-P 1'
_symmetry_space_group_name_H-M 'P -1'
_atom_sites_solution_hydrogens geom
_atom_sites_solution_primary direct
_atom_sites_solution_secondary difmap
_audit_creation_method SHELXL-97
_cell_angle_alpha 86.106(2)
_cell_angle_beta 80.269(2)
_cell_angle_gamma 87.555(2)
_cell_formula_units_Z 2
_cell_length_a 14.362(2)
_cell_length_b 14.580(2)
_cell_length_c 15.887(2)
_cell_measurement_reflns_used 29034
_cell_measurement_temperature 296(2)
_cell_measurement_theta_max 27.00
_cell_measurement_theta_min 2.18
_cell_volume 3269.6(8)
_computing_cell_refinement 'SMART (Bruker, 2001)'
_computing_data_collection 'SMART (Bruker, 2001)'
_computing_data_reduction 'SAINT (Bruker, 2001)'
_computing_molecular_graphics 'SHELXTL-PLUS (Sheldrick, 1990)'
_computing_publication_material 'SHELXL-97 (Sheldrick, 1997)'
_computing_structure_refinement 'SHELXL-97 (Sheldrick, 1997)'
_computing_structure_solution 'SHELXS-97 (Sheldrick, 1990)'
_diffrn_ambient_temperature 296(2)
_diffrn_measured_fraction_theta_full 0.986
_diffrn_measured_fraction_theta_max 0.986
_diffrn_measurement_device_type 'Bruker APEX CCD area-detector'
_diffrn_measurement_method 'phi and omega scans'
_diffrn_radiation_monochromator graphite
_diffrn_radiation_source 'fine-focus sealed tube'
_diffrn_radiation_type MoK\a
_diffrn_radiation_wavelength 0.71073
_diffrn_reflns_av_R_equivalents 0.0354
_diffrn_reflns_av_sigmaI/netI 0.0531
_diffrn_reflns_limit_h_max 18
_diffrn_reflns_limit_h_min -18
_diffrn_reflns_limit_k_max 18
_diffrn_reflns_limit_k_min -18
_diffrn_reflns_limit_l_max 20
_diffrn_reflns_limit_l_min -20
_diffrn_reflns_number 29034
_diffrn_reflns_theta_full 27.00
_diffrn_reflns_theta_max 27.00
_diffrn_reflns_theta_min 2.18
_exptl_absorpt_coefficient_mu 0.796
_exptl_absorpt_correction_T_max 0.7519
_exptl_absorpt_correction_T_min 0.7061
_exptl_absorpt_correction_type multi-scan
_exptl_absorpt_process_details 'SADABS(Sheldrick, 1996)'
_exptl_crystal_colour yellow
_exptl_crystal_density_diffrn 1.583
_exptl_crystal_density_method 'not measured'
_exptl_crystal_description block
_exptl_crystal_F_000 1580
_exptl_crystal_size_max 0.47
_exptl_crystal_size_mid 0.43
_exptl_crystal_size_min 0.38
_refine_diff_density_max 1.334
_refine_diff_density_min -0.739
_refine_diff_density_rms 0.106
_refine_ls_extinction_method none
_refine_ls_goodness_of_fit_ref 1.028
_refine_ls_hydrogen_treatment mixed
_refine_ls_matrix_type full
_refine_ls_number_parameters 937
_refine_ls_number_reflns 14110
_refine_ls_number_restraints 101
_refine_ls_restrained_S_all 1.073
_refine_ls_R_factor_all 0.0695
_refine_ls_R_factor_gt 0.0497
_refine_ls_shift/su_max 0.002
_refine_ls_shift/su_mean 0.000
_refine_ls_structure_factor_coef Fsqd
_refine_ls_weighting_details 'calc w=1/[\s^2^(Fo^2^)+(0.1000P)^2^+0.0000P] where P=(Fo^2^+2Fc^2^)/3'
_refine_ls_weighting_scheme calc
_refine_ls_wR_factor_gt 0.1387
_refine_ls_wR_factor_ref 0.1562
_reflns_number_gt 10574
_reflns_number_total 14110
_reflns_threshold_expression >2sigma(I)
_cod_data_source_file c1ce05573a.txt
_cod_data_source_block compound-1
_cod_depositor_comments
;
The following automatic conversions were performed:

'_symmetry_cell_setting' value 'Triclinic' changed to 'triclinic'
according to /home/saulius/struct/CIF-dictionaries/cif_core.dic
dictionary named 'cif_core.dic' version 2.4.1 from 2010-06-29.

Automatic conversion script
Id: cif_fix_values 1715 2011-07-08 13:25:40Z adriana 
;
_cod_original_cell_volume 3269.7(8)
_cod_original_sg_symbol_H-M P-1
_cod_database_code 7206797

loop_
_symmetry_equiv_pos_as_xyz
'x, y, z'
'-x, -y, -z'

loop_
_atom_site_label
_atom_site_type_symbol
_atom_site_fract_x
_atom_site_fract_y
_atom_site_fract_z
_atom_site_U_iso_or_equiv
_atom_site_adp_type
_atom_site_occupancy
_atom_site_symmetry_multiplicity
_atom_site_calc_flag
_atom_site_refinement_flags
_atom_site_disorder_assembly
_atom_site_disorder_group
Cd1 Cd 0.598260(19) 0.304147(18) -0.915146(19) 0.03615(10) Uani 1 1 d U . .
Cd2 Cd 0.737825(19) 1.03148(2) -1.38282(2) 0.03882(11) Uani 1 1 d . . .
S1 S 0.79323(10) 0.44322(8) -1.46126(8) 0.0545(3) Uani 1 1 d . . .
S2 S -0.01708(9) 0.33841(12) -0.85784(10) 0.0704(4) Uani 1 1 d DU . .
C1 C 0.6450(3) 0.3458(3) -1.2383(3) 0.0516(11) Uani 1 1 d . . .
H1A H 0.5837 0.3276 -1.2178 0.062 Uiso 1 1 calc R . .
C2 C 0.6715(3) 0.3721(3) -1.3251(3) 0.0512(11) Uani 1 1 d . . .
H2A H 0.6282 0.3710 -1.3624 0.061 Uiso 1 1 calc R . .
C3 C 0.7620(3) 0.3995(3) -1.3544(3) 0.0441(10) Uani 1 1 d . . .
C4 C 0.8283(3) 0.3998(3) -1.3003(3) 0.0469(10) Uani 1 1 d . . .
H4A H 0.8896 0.4182 -1.3209 0.056 Uiso 1 1 calc R . .
C5 C 0.8009(3) 0.3717(3) -1.2146(3) 0.0479(11) Uani 1 1 d . . .
H5A H 0.8451 0.3698 -1.1779 0.058 Uiso 1 1 calc R . .
C6 C 0.7092(3) 0.3466(3) -1.1829(3) 0.0416(9) Uani 1 1 d . . .
C7 C 0.6796(4) 0.3211(3) -1.0884(3) 0.0488(11) Uani 1 1 d . . .
C8 C 0.7813(3) 0.5636(3) -1.4500(3) 0.0482(11) Uani 1 1 d . . .
C9 C 0.6909(4) 0.6038(3) -1.4428(3) 0.0569(12) Uani 1 1 d . . .
H9A H 0.6392 0.5690 -1.4466 0.068 Uiso 1 1 calc R . .
C10 C 0.6798(3) 0.6963(3) -1.4299(3) 0.0548(12) Uani 1 1 d . . .
H10A H 0.6203 0.7248 -1.4271 0.066 Uiso 1 1 calc R . .
C11 C 0.7558(3) 0.7470(3) -1.4213(3) 0.0438(10) Uani 1 1 d . . .
C12 C 0.8450(3) 0.7056(3) -1.4294(3) 0.0525(11) Uani 1 1 d . . .
H12A H 0.8967 0.7403 -1.4252 0.063 Uiso 1 1 calc R . .
C13 C 0.8584(4) 0.6128(3) -1.4439(3) 0.0533(11) Uani 1 1 d . . .
H13A H 0.9184 0.5849 -1.4493 0.064 Uiso 1 1 calc R . .
C14 C 0.7424(3) 0.8487(3) -1.4065(3) 0.0483(11) Uani 1 1 d . . .
C15 C 0.4043(3) 0.2991(4) -0.8770(3) 0.0547(12) Uani 1 1 d . . .
C16 C 0.2976(3) 0.3031(3) -0.8634(3) 0.0471(10) Uani 1 1 d . . .
C17 C 0.2510(3) 0.3837(4) -0.8394(4) 0.0706(16) Uani 1 1 d . C .
H17A H 0.2851 0.4327 -0.8274 0.085 Uiso 1 1 calc R . .
C18 C 0.1537(4) 0.3927(4) -0.8329(4) 0.0721(16) Uani 1 1 d . . .
H18A H 0.1221 0.4469 -0.8152 0.087 Uiso 1 1 calc R C .
C19 C 0.1051(3) 0.3219(3) -0.8525(3) 0.0505(11) Uani 1 1 d . C .
C20 C 0.1493(4) 0.2402(4) -0.8765(4) 0.0630(13) Uani 1 1 d . . .
H20A H 0.1148 0.1925 -0.8904 0.076 Uiso 1 1 calc R C .
C21 C 0.2471(3) 0.2301(3) -0.8798(4) 0.0610(13) Uani 1 1 d . C .
H21A H 0.2779 0.1742 -0.8930 0.073 Uiso 1 1 calc R . .
C22 C -0.0795(3) 0.2694(3) -0.7731(3) 0.0469(10) Uani 1 1 d . C .
C23 C -0.1371(4) 0.2045(4) -0.7913(4) 0.0658(14) Uani 1 1 d . . .
H23A H -0.1409 0.1943 -0.8478 0.079 Uiso 1 1 calc R C .
C24 C -0.1895(4) 0.1543(4) -0.7248(4) 0.0691(16) Uani 1 1 d . C .
H24A H -0.2293 0.1101 -0.7370 0.083 Uiso 1 1 calc R . .
C25 C -0.1848(3) 0.1677(3) -0.6416(3) 0.0499(11) Uani 1 1 d . . .
C26 C -0.1280(4) 0.2352(4) -0.6244(4) 0.0703(16) Uani 1 1 d . C .
H26A H -0.1257 0.2467 -0.5679 0.084 Uiso 1 1 calc R . .
C27 C -0.0743(4) 0.2863(4) -0.6905(4) 0.0722(16) Uani 1 1 d . . .
H27A H -0.0352 0.3314 -0.6788 0.087 Uiso 1 1 calc R C .
C28 C -0.2401(3) 0.1100(4) -0.5687(4) 0.0739(18) Uani 1 1 d DU . .
C29 C 0.5937(3) 0.5284(3) -0.9080(3) 0.0477(11) Uani 1 1 d . . .
H29A H 0.5292 0.5194 -0.9033 0.057 Uiso 1 1 calc R . .
C30 C 0.6235(3) 0.6165(3) -0.9033(3) 0.0440(10) Uani 1 1 d . . .
H30A H 0.5796 0.6652 -0.8952 0.053 Uiso 1 1 calc R . .
C31 C 0.7185(3) 0.6319(3) -0.9105(2) 0.0337(8) Uani 1 1 d . . .
C32 C 0.7805(3) 0.5574(3) -0.9259(3) 0.0454(10) Uani 1 1 d . . .
H32A H 0.8455 0.5651 -0.9337 0.054 Uiso 1 1 calc R . .
C33 C 0.7450(3) 0.4718(3) -0.9294(3) 0.0463(10) Uani 1 1 d . . .
H33A H 0.7878 0.4225 -0.9397 0.056 Uiso 1 1 calc R . .
C34 C 0.7524(3) 0.7238(2) -0.9012(2) 0.0332(8) Uani 1 1 d . . .
C35 C 0.7604(3) 0.8705(3) -0.8943(3) 0.0359(8) Uani 1 1 d . . .
C36 C 0.8495(3) 0.8330(3) -0.8866(3) 0.0362(8) Uani 1 1 d . . .
C37 C 0.9349(3) 0.8731(3) -0.8686(3) 0.0393(9) Uani 1 1 d . . .
C38 C 0.9347(4) 0.9579(3) -0.8346(4) 0.0597(13) Uani 1 1 d . . .
H38A H 0.8787 0.9928 -0.8237 0.072 Uiso 1 1 calc R . .
C39 C 1.0171(4) 0.9909(4) -0.8168(4) 0.0674(15) Uani 1 1 d . . .
H39A H 1.0146 1.0492 -0.7961 0.081 Uiso 1 1 calc R . .
C40 C 1.0989(4) 0.8635(4) -0.8557(4) 0.0632(14) Uani 1 1 d . . .
H40A H 1.1549 0.8282 -0.8605 0.076 Uiso 1 1 calc R . .
C41 C 1.0215(3) 0.8260(3) -0.8793(4) 0.0568(12) Uani 1 1 d . . .
H41A H 1.0274 0.7688 -0.9025 0.068 Uiso 1 1 calc R . .
C42 C 0.7266(3) 0.9674(2) -0.8985(3) 0.0342(8) Uani 1 1 d . . .
C43 C 0.6436(3) 0.9971(3) -0.8509(3) 0.0547(12) Uani 1 1 d . . .
H43A H 0.6073 0.9556 -0.8133 0.066 Uiso 1 1 calc R . .
C44 C 0.6132(3) 1.0877(3) -0.8583(3) 0.0527(12) Uani 1 1 d . . .
H44A H 0.5557 1.1047 -0.8258 0.063 Uiso 1 1 calc R . .
C45 C 0.7423(3) 1.1246(3) -0.9537(3) 0.0545(12) Uani 1 1 d . . .
H45A H 0.7773 1.1686 -0.9892 0.065 Uiso 1 1 calc R . .
C46 C 0.7785(3) 1.0346(3) -0.9509(3) 0.0540(12) Uani 1 1 d . . .
H46A H 0.8364 1.0194 -0.9836 0.065 Uiso 1 1 calc R . .
C47 C -0.1021(3) 1.1763(3) -1.3729(4) 0.0628(15) Uani 1 1 d . . .
H47A H -0.1553 1.2155 -1.3684 0.075 Uiso 1 1 calc R . .
C48 C -0.0168(3) 1.2125(3) -1.3664(4) 0.0617(14) Uani 1 1 d . . .
H48A H -0.0138 1.2743 -1.3565 0.074 Uiso 1 1 calc R . .
C49 C 0.0637(3) 1.1577(3) -1.3743(3) 0.0383(9) Uani 1 1 d . . .
C50 C 0.0531(3) 1.0672(3) -1.3907(4) 0.0588(14) Uani 1 1 d . . .
H50A H 0.1056 1.0273 -1.3992 0.071 Uiso 1 1 calc R . .
C51 C -0.0349(3) 1.0362(3) -1.3944(4) 0.0590(13) Uani 1 1 d . . .
H51A H -0.0402 0.9745 -1.4038 0.071 Uiso 1 1 calc R . .
C52 C 0.1543(3) 1.1943(3) -1.3650(3) 0.0364(8) Uani 1 1 d . . .
C53 C 0.2606(3) 1.2851(3) -1.3424(2) 0.0358(8) Uani 1 1 d . . .
C54 C 0.3052(3) 1.2009(3) -1.3579(3) 0.0352(8) Uani 1 1 d . . .
C55 C 0.4031(3) 1.1648(3) -1.3598(2) 0.0344(8) Uani 1 1 d . . .
C56 C 0.4559(3) 1.1827(3) -1.2972(3) 0.0419(9) Uani 1 1 d . . .
H56A H 0.4306 1.2200 -1.2532 0.050 Uiso 1 1 calc R . .
C57 C 0.5458(3) 1.1447(3) -1.3008(3) 0.0411(9) Uani 1 1 d . . .
H57A H 0.5800 1.1567 -1.2582 0.049 Uiso 1 1 calc R . .
C58 C 0.5357(3) 1.0766(4) -1.4235(3) 0.0624(15) Uani 1 1 d . . .
H58A H 0.5630 1.0406 -1.4679 0.075 Uiso 1 1 calc R . .
C59 C 0.4455(3) 1.1117(4) -1.4232(3) 0.0533(12) Uani 1 1 d . . .
H59A H 0.4131 1.0991 -1.4669 0.064 Uiso 1 1 calc R . .
C60 C 0.2987(3) 1.3742(3) -1.3308(3) 0.0394(9) Uani 1 1 d . . .
C61 C 0.2413(4) 1.4436(4) -1.2968(4) 0.0630(14) Uani 1 1 d . . .
H61A H 0.1770 1.4341 -1.2796 0.076 Uiso 1 1 calc R . .
C62 C 0.2775(5) 1.5283(4) -1.2877(4) 0.0720(16) Uani 1 1 d . . .
H62A H 0.2355 1.5743 -1.2655 0.086 Uiso 1 1 calc R . .
C63 C 0.4231(4) 1.4806(4) -1.3434(5) 0.0787(18) Uani 1 1 d . . .
H63A H 0.4870 1.4924 -1.3595 0.094 Uiso 1 1 calc R . .
C64 C 0.3935(4) 1.3951(3) -1.3577(4) 0.0642(14) Uani 1 1 d . . .
H64A H 0.4360 1.3522 -1.3848 0.077 Uiso 1 1 calc R . .
N1 N 0.6530(2) 0.4554(2) -0.9191(2) 0.0390(8) Uani 1 1 d . . .
N2 N 0.7012(2) 0.8017(2) -0.9030(2) 0.0354(7) Uani 1 1 d . . .
N3 N 0.8423(2) 0.7402(2) -0.8912(2) 0.0352(7) Uani 1 1 d D . .
H3A H 0.893(2) 0.704(3) -0.888(3) 0.061(15) Uiso 1 1 d D . .
N4 N 0.6600(2) 1.1512(2) -0.9080(2) 0.0387(7) Uani 1 1 d . . .
N5 N 1.0990(3) 0.9459(3) -0.8269(3) 0.0553(10) Uani 1 1 d . . .
N6 N -0.1125(2) 1.0891(2) -1.3854(2) 0.0434(8) Uani 1 1 d . . .
N7 N 0.1661(2) 1.2794(2) -1.3471(2) 0.0390(8) Uani 1 1 d . . .
N8 N 0.2364(2) 1.1442(2) -1.3726(2) 0.0358(7) Uani 1 1 d D . .
H8A H 0.239(3) 1.0843(10) -1.383(3) 0.037(11) Uiso 1 1 d D . .
N9 N 0.3661(4) 1.5478(3) -1.3080(3) 0.0719(13) Uani 1 1 d . . .
N10 N 0.5859(2) 1.0918(2) -1.3625(2) 0.0420(8) Uani 1 1 d . . .
O1 O 0.5929(3) 0.3113(3) -1.0605(2) 0.0626(9) Uani 1 1 d . . .
OW1 O 0.6141(3) 0.2939(2) -0.7730(2) 0.0626(10) Uani 1 1 d . . .
HW1B H 0.6051 0.3456 -0.7499 0.075 Uiso 1 1 d R . .
HW1A H 0.6411 0.2603 -0.7520 0.075 Uiso 1 1 d R . .
OW2 O 0.7335(2) 1.0334(3) -1.2388(2) 0.0711(11) Uani 1 1 d . . .
HW2A H 0.7732 1.0499 -1.2113 0.085 Uiso 1 1 d R . .
HW2B H 0.6955 1.0084 -1.1995 0.085 Uiso 1 1 d R . .
O2 O 0.7425(3) 0.3145(2) -1.0429(2) 0.0575(8) Uani 1 1 d . . .
OW3 O 0.5368(3) 0.1597(3) -0.6484(3) 0.0883(13) Uani 1 1 d . . .
HW3A H 0.4769 0.1545 -0.6488 0.106 Uiso 1 1 d R . .
HW3B H 0.5514 0.1626 -0.7101 0.106 Uiso 1 1 d R . .
O3 O 0.6620(2) 0.8852(2) -1.3973(2) 0.0571(8) Uani 1 1 d . . .
O4 O 0.8148(2) 0.8927(2) -1.4061(3) 0.0683(10) Uani 1 1 d . . .
OW4 O 0.5999(3) 0.9786(4) -1.1094(3) 0.1088(16) Uani 1 1 d U . .
HW4B H 0.5771 0.9468 -1.0635 0.131 Uiso 1 1 d R . .
HW4A H 0.5972 1.0333 -1.0991 0.131 Uiso 1 1 d R . .
OW5 O 0.5066(4) 0.8573(4) -0.9273(4) 0.1193(18) Uani 1 1 d U . .
HW5A H 0.4718 0.8110 -0.9157 0.143 Uiso 1 1 d R . .
HW5B H 0.5280 0.8420 -0.8825 0.143 Uiso 1 1 d R . .
O5 O 0.7227(3) 0.4161(2) -1.5080(2) 0.0720(11) Uani 1 1 d . . .
OW6 O 0.5755(4) 0.2878(4) -1.5212(4) 0.130(2) Uani 1 1 d U . .
HW6A H 0.5775 0.2503 -1.5645 0.156 Uiso 1 1 d R . .
HW6B H 0.5870 0.3431 -1.5502 0.156 Uiso 1 1 d R . .
O6 O 0.8912(3) 0.4202(3) -1.4899(3) 0.0753(11) Uani 1 1 d . . .
OW7 O 0.0012(4) 0.6096(4) -0.8944(5) 0.0582(17) Uani 0.50 1 d PU A 1
OW9 O -0.0307(8) 0.6187(9) -0.8104(9) 0.055(3) Uani 0.25 1 d PU B 2
O7 O 0.4465(2) 0.2226(3) -0.8919(3) 0.0675(10) Uani 1 1 d U . .
OW8 O 0.0450(8) 1.4473(9) -1.3520(8) 0.046(3) Uani 0.25 1 d PU . .
HW8A H 0.0522 1.4704 -1.4019 0.055 Uiso 0.25 1 d PR . .
HW8B H 0.0570 1.4844 -1.3175 0.055 Uiso 0.25 1 d PR . .
O8 O 0.4471(2) 0.3700(3) -0.8775(3) 0.0743(11) Uani 1 1 d . . .
O9 O -0.2526(7) 0.0316(5) -0.5523(7) 0.059(3) Uani 0.40 1 d PD . 1
O9A O -0.2826(5) 0.0427(4) -0.6004(5) 0.075(2) Uani 0.60 1 d PDU . 2
O10 O -0.2578(10) 0.1563(9) -0.4993(7) 0.077(4) Uani 0.40 1 d PDU . 1
O10A O -0.2401(9) 0.1243(8) -0.4954(6) 0.096(4) Uani 0.60 1 d PDU . 2
O11 O -0.0399(9) 0.4328(6) -0.8253(7) 0.071(3) Uani 0.50 1 d PDU C 1
O11A O -0.0450(11) 0.4332(6) -0.8578(8) 0.075(4) Uani 0.50 1 d PDU C 2
O12 O -0.0370(12) 0.3236(9) -0.9400(7) 0.085(4) Uani 0.50 1 d PDU C 1
O12A O -0.0302(13) 0.2872(9) -0.9322(7) 0.085(4) Uani 0.50 1 d PDU C 2

loop_
_atom_site_aniso_label
_atom_site_aniso_U_11
_atom_site_aniso_U_22
_atom_site_aniso_U_33
_atom_site_aniso_U_23
_atom_site_aniso_U_13
_atom_site_aniso_U_12
Cd1 0.03433(17) 0.02301(15) 0.05158(19) -0.00481(12) -0.00764(13) -0.00048(11)
Cd2 0.02580(16) 0.03379(17) 0.0581(2) -0.00515(13) -0.00939(13) -0.00164(11)
S1 0.0792(9) 0.0336(6) 0.0490(6) -0.0059(5) -0.0043(6) -0.0032(6)
S2 0.0356(6) 0.0877(11) 0.0817(10) 0.0293(8) -0.0067(6) 0.0031(6)
C1 0.048(3) 0.046(3) 0.060(3) 0.003(2) -0.007(2) -0.006(2)
C2 0.057(3) 0.049(3) 0.052(3) -0.003(2) -0.020(2) -0.005(2)
C3 0.057(3) 0.0227(19) 0.052(3) -0.0061(17) -0.008(2) 0.0020(18)
C4 0.046(2) 0.032(2) 0.063(3) -0.007(2) -0.008(2) 0.0025(18)
C5 0.053(3) 0.035(2) 0.060(3) -0.010(2) -0.020(2) 0.0060(19)
C6 0.047(2) 0.0250(19) 0.054(2) -0.0019(17) -0.0113(19) -0.0015(17)
C7 0.069(3) 0.029(2) 0.050(3) -0.0058(18) -0.013(2) 0.003(2)
C8 0.064(3) 0.032(2) 0.047(2) 0.0014(18) -0.007(2) -0.002(2)
C9 0.057(3) 0.034(2) 0.084(4) -0.005(2) -0.021(3) -0.010(2)
C10 0.047(3) 0.038(2) 0.082(3) -0.003(2) -0.015(2) -0.002(2)
C11 0.049(2) 0.029(2) 0.055(3) -0.0013(18) -0.014(2) -0.0059(18)
C12 0.047(3) 0.039(2) 0.073(3) 0.001(2) -0.015(2) -0.009(2)
C13 0.051(3) 0.038(2) 0.070(3) 0.000(2) -0.012(2) 0.003(2)
C14 0.058(3) 0.035(2) 0.055(3) -0.0030(19) -0.015(2) -0.004(2)
C15 0.037(2) 0.059(3) 0.064(3) 0.009(2) -0.001(2) 0.001(2)
C16 0.030(2) 0.052(3) 0.057(3) -0.001(2) -0.0018(18) -0.0002(19)
C17 0.037(3) 0.052(3) 0.123(5) -0.020(3) -0.009(3) 0.001(2)
C18 0.039(3) 0.057(3) 0.119(5) -0.023(3) -0.007(3) 0.012(2)
C19 0.030(2) 0.056(3) 0.061(3) 0.010(2) -0.0021(19) 0.0059(19)
C20 0.047(3) 0.054(3) 0.087(4) -0.002(3) -0.007(3) -0.008(2)
C21 0.044(3) 0.042(3) 0.092(4) -0.005(3) 0.001(2) 0.005(2)
C22 0.033(2) 0.043(2) 0.064(3) 0.001(2) -0.0059(19) 0.0016(18)
C23 0.059(3) 0.073(4) 0.068(3) -0.023(3) -0.010(3) -0.014(3)
C24 0.054(3) 0.054(3) 0.102(5) -0.028(3) -0.007(3) -0.021(3)
C25 0.031(2) 0.032(2) 0.084(3) 0.003(2) -0.003(2) -0.0015(17)
C26 0.067(3) 0.083(4) 0.062(3) 0.002(3) -0.010(3) -0.031(3)
C27 0.067(4) 0.079(4) 0.076(4) -0.002(3) -0.020(3) -0.041(3)
C28 0.028(2) 0.059(3) 0.122(5) 0.023(3) 0.009(3) 0.008(2)
C29 0.033(2) 0.034(2) 0.076(3) -0.008(2) -0.008(2) -0.0020(17)
C30 0.034(2) 0.025(2) 0.073(3) -0.0040(19) -0.0078(19) 0.0045(16)
C31 0.035(2) 0.0248(18) 0.042(2) -0.0004(15) -0.0093(16) -0.0007(15)
C32 0.031(2) 0.030(2) 0.077(3) -0.011(2) -0.013(2) -0.0001(16)
C33 0.038(2) 0.028(2) 0.075(3) -0.009(2) -0.015(2) 0.0047(17)
C34 0.034(2) 0.0227(18) 0.043(2) -0.0032(15) -0.0085(16) 0.0021(15)
C35 0.039(2) 0.0230(18) 0.046(2) -0.0042(16) -0.0087(17) 0.0005(15)
C36 0.033(2) 0.0251(19) 0.052(2) -0.0050(16) -0.0112(17) 0.0007(15)
C37 0.042(2) 0.031(2) 0.046(2) -0.0027(17) -0.0104(18) -0.0037(17)
C38 0.050(3) 0.039(3) 0.098(4) -0.018(3) -0.028(3) -0.001(2)
C39 0.064(3) 0.044(3) 0.102(4) -0.011(3) -0.031(3) -0.013(2)
C40 0.042(3) 0.060(3) 0.090(4) -0.008(3) -0.019(3) 0.003(2)
C41 0.044(3) 0.040(3) 0.090(4) -0.016(2) -0.018(2) 0.001(2)
C42 0.033(2) 0.0227(18) 0.049(2) -0.0048(16) -0.0115(16) 0.0004(15)
C43 0.056(3) 0.025(2) 0.075(3) 0.003(2) 0.008(2) -0.0010(19)
C44 0.046(3) 0.032(2) 0.073(3) 0.000(2) 0.008(2) 0.0065(19)
C45 0.054(3) 0.034(2) 0.069(3) 0.008(2) 0.003(2) 0.002(2)
C46 0.046(3) 0.036(2) 0.073(3) 0.002(2) 0.003(2) 0.010(2)
C47 0.028(2) 0.040(3) 0.124(5) -0.025(3) -0.015(2) 0.0044(19)
C48 0.033(2) 0.035(2) 0.120(5) -0.021(3) -0.019(3) 0.0030(19)
C49 0.030(2) 0.036(2) 0.049(2) -0.0026(17) -0.0045(17) -0.0045(16)
C50 0.030(2) 0.038(3) 0.110(4) -0.021(3) -0.012(2) 0.0033(18)
C51 0.038(2) 0.035(2) 0.106(4) -0.017(3) -0.012(2) -0.0029(19)
C52 0.0263(19) 0.034(2) 0.049(2) -0.0024(17) -0.0063(16) -0.0016(15)
C53 0.0275(19) 0.036(2) 0.043(2) -0.0026(17) -0.0040(16) -0.0028(15)
C54 0.0271(19) 0.034(2) 0.045(2) -0.0017(17) -0.0075(16) -0.0024(15)
C55 0.0279(19) 0.031(2) 0.044(2) -0.0021(16) -0.0054(16) -0.0012(15)
C56 0.034(2) 0.044(2) 0.049(2) -0.0091(19) -0.0101(18) 0.0026(18)
C57 0.034(2) 0.043(2) 0.049(2) -0.0058(19) -0.0143(18) -0.0014(17)
C58 0.044(3) 0.074(4) 0.077(3) -0.041(3) -0.022(2) 0.024(2)
C59 0.043(2) 0.061(3) 0.063(3) -0.025(2) -0.023(2) 0.009(2)
C60 0.039(2) 0.035(2) 0.047(2) -0.0057(17) -0.0148(18) 0.0020(17)
C61 0.060(3) 0.048(3) 0.079(4) -0.020(3) -0.003(3) 0.002(2)
C62 0.085(4) 0.048(3) 0.087(4) -0.026(3) -0.022(3) 0.008(3)
C63 0.053(3) 0.049(3) 0.141(6) -0.015(3) -0.030(3) -0.008(3)
C64 0.050(3) 0.036(3) 0.110(4) -0.010(3) -0.022(3) 0.000(2)
N1 0.0364(18) 0.0253(17) 0.056(2) -0.0065(15) -0.0081(15) -0.0021(13)
N2 0.0339(17) 0.0214(15) 0.0526(19) -0.0040(14) -0.0123(14) 0.0012(13)
N3 0.0317(17) 0.0233(16) 0.052(2) -0.0049(14) -0.0114(14) 0.0015(13)
N4 0.0385(18) 0.0276(17) 0.050(2) -0.0036(14) -0.0079(15) 0.0044(14)
N5 0.042(2) 0.059(3) 0.069(3) -0.002(2) -0.0168(19) -0.0144(19)
N6 0.0272(17) 0.0349(19) 0.069(2) -0.0053(17) -0.0086(16) -0.0031(14)
N7 0.0299(17) 0.0345(18) 0.053(2) -0.0076(15) -0.0053(14) 0.0013(14)
N8 0.0258(16) 0.0288(17) 0.053(2) -0.0061(15) -0.0055(14) -0.0008(13)
N9 0.088(4) 0.042(2) 0.095(4) -0.013(2) -0.041(3) -0.007(2)
N10 0.0300(17) 0.041(2) 0.057(2) -0.0099(16) -0.0127(15) 0.0057(14)
O1 0.063(2) 0.063(2) 0.060(2) 0.0024(17) -0.0065(17) -0.0089(18)
OW1 0.103(3) 0.0310(17) 0.058(2) -0.0076(14) -0.0263(19) -0.0008(17)
OW2 0.0417(19) 0.118(4) 0.056(2) 0.005(2) -0.0155(16) -0.022(2)
O2 0.078(2) 0.0393(18) 0.0568(19) -0.0015(15) -0.0204(17) 0.0074(16)
OW3 0.083(3) 0.092(3) 0.084(3) 0.015(2) 0.000(2) -0.020(3)
O3 0.051(2) 0.0364(17) 0.085(2) -0.0059(16) -0.0172(17) 0.0032(15)
O4 0.055(2) 0.0374(18) 0.117(3) -0.0139(19) -0.020(2) -0.0100(16)
OW4 0.087(3) 0.109(3) 0.116(3) 0.010(3) 0.018(2) -0.010(3)
OW5 0.112(3) 0.107(3) 0.158(4) -0.049(3) -0.063(3) 0.004(3)
O5 0.114(3) 0.052(2) 0.056(2) -0.0058(17) -0.026(2) -0.018(2)
OW6 0.130(4) 0.122(4) 0.138(4) -0.003(3) -0.019(3) -0.043(3)
O6 0.087(3) 0.048(2) 0.079(3) -0.0106(18) 0.020(2) 0.0065(19)
OW7 0.042(3) 0.037(3) 0.098(5) 0.001(3) -0.023(3) 0.006(3)
OW9 0.025(5) 0.059(7) 0.080(7) 0.034(6) -0.022(5) -0.011(5)
O7 0.0292(14) 0.063(2) 0.107(3) -0.001(2) -0.0024(17) -0.0009(12)
OW8 0.033(5) 0.057(6) 0.049(6) -0.017(5) -0.004(4) -0.005(5)
O8 0.0391(19) 0.060(2) 0.122(3) -0.003(2) -0.0068(19) -0.0081(17)
O9 0.044(5) 0.036(5) 0.087(7) 0.024(5) 0.006(5) 0.008(4)
O9A 0.070(5) 0.033(3) 0.108(6) 0.008(4) 0.020(4) -0.009(3)
O10 0.050(6) 0.096(8) 0.086(7) 0.062(6) -0.031(5) -0.020(6)
O10A 0.083(5) 0.115(6) 0.093(5) 0.048(4) -0.038(4) -0.023(4)
O11 0.047(5) 0.057(5) 0.098(7) 0.043(5) -0.002(6) 0.014(3)
O11A 0.062(5) 0.071(5) 0.085(6) 0.036(4) -0.015(4) 0.014(3)
O12 0.053(5) 0.128(8) 0.071(6) 0.047(6) -0.022(4) 0.008(6)
O12A 0.075(7) 0.124(9) 0.058(5) 0.026(6) -0.028(4) -0.011(7)

loop_
_atom_type_symbol
_atom_type_description
_atom_type_scat_dispersion_real
_atom_type_scat_dispersion_imag
_atom_type_scat_source
C C 0.0033 0.0016 'International Tables Vol C Tables 4.2.6.8 and 6.1.1.4'
H H 0.0000 0.0000 'International Tables Vol C Tables 4.2.6.8 and 6.1.1.4'
N N 0.0061 0.0033 'International Tables Vol C Tables 4.2.6.8 and 6.1.1.4'
O O 0.0106 0.0060 'International Tables Vol C Tables 4.2.6.8 and 6.1.1.4'
S S 0.1246 0.1234 'International Tables Vol C Tables 4.2.6.8 and 6.1.1.4'
Cd Cd -0.8075 1.2024 'International Tables Vol C Tables 4.2.6.8 and 6.1.1.4'

loop_
_geom_angle_atom_site_label_1
_geom_angle_atom_site_label_2
_geom_angle_atom_site_label_3
_geom_angle
_geom_angle_site_symmetry_1
_geom_angle_site_symmetry_3
OW1 Cd1 O1 176.14(13) . .
OW1 Cd1 O8 89.24(15) . .
O1 Cd1 O8 94.60(15) . .
OW1 Cd1 N4 81.94(12) . 1_545
O1 Cd1 N4 95.73(13) . 1_545
O8 Cd1 N4 133.29(13) . 1_545
OW1 Cd1 N1 86.20(12) . .
O1 Cd1 N1 93.58(13) . .
O8 Cd1 N1 85.98(12) . .
N4 Cd1 N1 138.37(12) 1_545 .
OW1 Cd1 O7 94.87(13) . .
O1 Cd1 O7 87.80(13) . .
O8 Cd1 O7 53.55(12) . .
N4 Cd1 O7 81.49(12) 1_545 .
N1 Cd1 O7 139.44(12) . .
OW1 Cd1 O2 123.82(12) . .
O1 Cd1 O2 52.54(12) . .
O8 Cd1 O2 139.08(13) . .
N4 Cd1 O2 79.67(11) 1_545 .
N1 Cd1 O2 74.30(11) . .
O7 Cd1 O2 133.37(12) . .
OW1 Cd1 C15 92.65(15) . .
O1 Cd1 C15 91.00(14) . .
O8 Cd1 C15 26.22(14) . .
N4 Cd1 C15 108.16(14) 1_545 .
N1 Cd1 C15 112.14(14) . .
O7 Cd1 C15 27.33(14) . .
O2 Cd1 C15 143.53(13) . .
O10A Cd2 OW2 139.3(3) 1_664 .
O10A Cd2 O4 111.9(3) 1_664 .
OW2 Cd2 O4 99.37(16) . .
O10A Cd2 N10 85.3(3) 1_664 .
OW2 Cd2 N10 87.97(13) . .
O4 Cd2 N10 138.80(12) . .
O10A Cd2 N6 75.4(3) 1_664 1_655
OW2 Cd2 N6 81.79(13) . 1_655
O4 Cd2 N6 85.84(12) . 1_655
N10 Cd2 N6 135.34(12) . 1_655
O10A Cd2 O3 116.2(3) 1_664 .
OW2 Cd2 O3 102.95(14) . .
O4 Cd2 O3 54.33(11) . .
N10 Cd2 O3 84.49(12) . .
N6 Cd2 O3 140.17(12) 1_655 .
O10A Cd2 O10 9.8(5) 1_664 1_664
OW2 Cd2 O10 132.7(3) . 1_664
O4 Cd2 O10 121.5(3) . 1_664
N10 Cd2 O10 76.8(3) . 1_664
N6 Cd2 O10 78.9(3) 1_655 1_664
O3 Cd2 O10 119.4(3) . 1_664
O10A Cd2 C14 117.5(3) 1_664 .
OW2 Cd2 C14 102.32(15) . .
O4 Cd2 C14 27.16(13) . .
N10 Cd2 C14 111.64(14) . .
N6 Cd2 C14 113.01(13) 1_655 .
O3 Cd2 C14 27.17(12) . .
O10 Cd2 C14 125.0(3) 1_664 .
O5 S1 O6 120.0(3) . .
O5 S1 C3 107.7(2) . .
O6 S1 C3 108.5(2) . .
O5 S1 C8 109.0(2) . .
O6 S1 C8 108.4(2) . .
C3 S1 C8 101.7(2) . .
O12 S2 O11A 96.6(7) . .
O12 S2 O12A 21.5(8) . .
O11A S2 O12A 117.9(7) . .
O12 S2 O11 117.2(7) . .
O11A S2 O11 20.7(7) . .
O12A S2 O11 138.3(7) . .
O12 S2 C22 115.1(7) . .
O11A S2 C22 114.2(6) . .
O12A S2 C22 100.7(6) . .
O11 S2 C22 100.8(5) . .
O12 S2 C19 112.1(7) . .
O11A S2 C19 111.5(7) . .
O12A S2 C19 104.1(7) . .
O11 S2 C19 103.1(6) . .
C22 S2 C19 107.1(2) . .
C6 C1 C2 120.6(4) . .
C6 C1 H1A 119.7 . .
C2 C1 H1A 119.7 . .
C3 C2 C1 119.2(4) . .
C3 C2 H2A 120.4 . .
C1 C2 H2A 120.4 . .
C2 C3 C4 121.4(4) . .
C2 C3 S1 119.7(4) . .
C4 C3 S1 118.8(4) . .
C3 C4 C5 118.4(4) . .
C3 C4 H4A 120.8 . .
C5 C4 H4A 120.8 . .
C6 C5 C4 121.3(4) . .
C6 C5 H5A 119.4 . .
C4 C5 H5A 119.4 . .
C1 C6 C5 119.1(4) . .
C1 C6 C7 120.6(4) . .
C5 C6 C7 120.3(4) . .
O2 C7 O1 124.4(5) . .
O2 C7 C6 117.6(5) . .
O1 C7 C6 118.0(4) . .
C13 C8 C9 122.1(4) . .
C13 C8 S1 120.1(4) . .
C9 C8 S1 117.7(4) . .
C10 C9 C8 118.5(4) . .
C10 C9 H9A 120.8 . .
C8 C9 H9A 120.8 . .
C9 C10 C11 120.7(4) . .
C9 C10 H10A 119.7 . .
C11 C10 H10A 119.7 . .
C10 C11 C12 119.6(4) . .
C10 C11 C14 120.1(4) . .
C12 C11 C14 120.2(4) . .
C11 C12 C13 120.8(4) . .
C11 C12 H12A 119.6 . .
C13 C12 H12A 119.6 . .
C8 C13 C12 118.3(4) . .
C8 C13 H13A 120.9 . .
C12 C13 H13A 120.9 . .
O3 C14 O4 122.7(4) . .
O3 C14 C11 120.1(4) . .
O4 C14 C11 117.3(4) . .
O3 C14 Cd2 65.7(2) . .
O4 C14 Cd2 56.9(2) . .
C11 C14 Cd2 174.2(3) . .
O8 C15 O7 122.2(4) . .
O8 C15 C16 119.4(5) . .
O7 C15 C16 118.3(5) . .
O8 C15 Cd1 57.6(3) . .
O7 C15 Cd1 64.7(2) . .
C16 C15 Cd1 174.4(3) . .
C17 C16 C21 119.8(4) . .
C17 C16 C15 118.6(4) . .
C21 C16 C15 121.4(4) . .
C16 C17 C18 120.5(5) . .
C16 C17 H17A 119.8 . .
C18 C17 H17A 119.8 . .
C19 C18 C17 119.3(5) . .
C19 C18 H18A 120.3 . .
C17 C18 H18A 120.3 . .
C18 C19 C20 121.8(4) . .
C18 C19 S2 119.3(4) . .
C20 C19 S2 118.6(4) . .
C19 C20 C21 118.8(5) . .
C19 C20 H20A 120.6 . .
C21 C20 H20A 120.6 . .
C16 C21 C20 119.7(5) . .
C16 C21 H21A 120.1 . .
C20 C21 H21A 120.1 . .
C23 C22 C27 121.3(5) . .
C23 C22 S2 119.0(4) . .
C27 C22 S2 119.6(4) . .
C22 C23 C24 118.8(5) . .
C22 C23 H23A 120.6 . .
C24 C23 H23A 120.6 . .
C25 C24 C23 121.7(4) . .
C25 C24 H24A 119.1 . .
C23 C24 H24A 119.1 . .
C24 C25 C26 118.6(5) . .
C24 C25 C28 121.6(5) . .
C26 C25 C28 119.9(5) . .
C25 C26 C27 120.5(5) . .
C25 C26 H26A 119.7 . .
C27 C26 H26A 119.7 . .
C22 C27 C26 119.0(5) . .
C22 C27 H27A 120.5 . .
C26 C27 H27A 120.5 . .
O9 C28 O10A 92.4(9) . .
O9 C28 O10 110.9(10) . .
O10A C28 O10 23.6(8) . .
O9 C28 O9A 43.2(5) . .
O10A C28 O9A 128.4(9) . .
O10 C28 O9A 135.3(8) . .
O9 C28 C25 136.1(7) . .
O10A C28 C25 122.0(8) . .
O10 C28 C25 110.3(7) . .
O9A C28 C25 109.5(6) . .
N1 C29 C30 123.1(4) . .
N1 C29 H29A 118.4 . .
C30 C29 H29A 118.4 . .
C31 C30 C29 119.7(4) . .
C31 C30 H30A 120.1 . .
C29 C30 H30A 120.1 . .
C30 C31 C32 117.4(4) . .
C30 C31 C34 121.1(3) . .
C32 C31 C34 121.4(3) . .
C33 C32 C31 119.2(4) . .
C33 C32 H32A 120.4 . .
C31 C32 H32A 120.4 . .
N1 C33 C32 123.9(4) . .
N1 C33 H33A 118.0 . .
C32 C33 H33A 118.0 . .
N2 C34 N3 110.9(3) . .
N2 C34 C31 125.3(3) . .
N3 C34 C31 123.8(3) . .
N2 C35 C36 109.7(3) . .
N2 C35 C42 120.0(3) . .
C36 C35 C42 130.2(4) . .
N3 C36 C35 105.3(3) . .
N3 C36 C37 122.0(3) . .
C35 C36 C37 132.5(4) . .
C41 C37 C38 114.9(4) . .
C41 C37 C36 122.2(4) . .
C38 C37 C36 122.9(4) . .
C39 C38 C37 120.2(5) . .
C39 C38 H38A 119.9 . .
C37 C38 H38A 119.9 . .
N5 C39 C38 124.7(5) . .
N5 C39 H39A 117.6 . .
C38 C39 H39A 117.6 . .
N5 C40 C41 124.3(5) . .
N5 C40 H40A 117.9 . .
C41 C40 H40A 117.9 . .
C40 C41 C37 120.3(5) . .
C40 C41 H41A 119.8 . .
C37 C41 H41A 119.8 . .
C43 C42 C46 116.0(4) . .
C43 C42 C35 122.4(4) . .
C46 C42 C35 121.6(4) . .
C42 C43 C44 120.6(4) . .
C42 C43 H43A 119.7 . .
C44 C43 H43A 119.7 . .
N4 C44 C43 124.2(4) . .
N4 C44 H44A 117.9 . .
C43 C44 H44A 117.9 . .
N4 C45 C46 123.5(4) . .
N4 C45 H45A 118.3 . .
C46 C45 H45A 118.3 . .
C45 C46 C42 119.1(4) . .
C45 C46 H46A 120.4 . .
C42 C46 H46A 120.4 . .
N6 C47 C48 123.5(4) . .
N6 C47 H47A 118.3 . .
C48 C47 H47A 118.3 . .
C49 C48 C47 120.3(4) . .
C49 C48 H48A 119.8 . .
C47 C48 H48A 119.8 . .
C48 C49 C50 116.0(4) . .
C48 C49 C52 121.0(4) . .
C50 C49 C52 123.0(4) . .
C51 C50 C49 120.0(4) . .
C51 C50 H50A 120.0 . .
C49 C50 H50A 120.0 . .
N6 C51 C50 123.7(4) . .
N6 C51 H51A 118.2 . .
C50 C51 H51A 118.2 . .
N7 C52 N8 111.6(3) . .
N7 C52 C49 124.4(3) . .
N8 C52 C49 124.0(4) . .
N7 C53 C54 109.2(3) . .
N7 C53 C60 119.6(3) . .
C54 C53 C60 130.9(4) . .
N8 C54 C53 105.8(3) . .
N8 C54 C55 120.1(3) . .
C53 C54 C55 134.1(4) . .
C59 C55 C56 117.0(4) . .
C59 C55 C54 120.9(4) . .
C56 C55 C54 122.2(4) . .
C57 C56 C55 119.6(4) . .
C57 C56 H56A 120.2 . .
C55 C56 H56A 120.2 . .
N10 C57 C56 122.8(4) . .
N10 C57 H57A 118.6 . .
C56 C57 H57A 118.6 . .
N10 C58 C59 122.7(4) . .
N10 C58 H58A 118.7 . .
C59 C58 H58A 118.7 . .
C55 C59 C58 120.6(4) . .
C55 C59 H59A 119.7 . .
C58 C59 H59A 119.7 . .
C61 C60 C64 116.0(4) . .
C61 C60 C53 120.9(4) . .
C64 C60 C53 123.0(4) . .
C60 C61 C62 120.6(5) . .
C60 C61 H61A 119.7 . .
C62 C61 H61A 119.7 . .
N9 C62 C61 124.5(5) . .
N9 C62 H62A 117.8 . .
C61 C62 H62A 117.8 . .
N9 C63 C64 124.5(5) . .
N9 C63 H63A 117.8 . .
C64 C63 H63A 117.8 . .
C63 C64 C60 118.9(5) . .
C63 C64 H64A 120.6 . .
C60 C64 H64A 120.6 . .
C33 N1 C29 116.5(3) . .
C33 N1 Cd1 121.5(3) . .
C29 N1 Cd1 122.0(3) . .
C34 N2 C35 106.1(3) . .
C34 N3 C36 108.0(3) . .
C34 N3 H3A 133(3) . .
C36 N3 H3A 118(3) . .
C44 N4 C45 116.5(4) . .
C44 N4 Cd1 120.5(3) . 1_565
C45 N4 Cd1 123.1(3) . 1_565
C39 N5 C40 115.5(4) . .
C47 N6 C51 116.5(4) . .
C47 N6 Cd2 120.9(3) . 1_455
C51 N6 Cd2 122.5(3) . 1_455
C52 N7 C53 106.1(3) . .
C52 N8 C54 107.3(3) . .
C52 N8 H8A 122(3) . .
C54 N8 H8A 130(3) . .
C62 N9 C63 115.4(5) . .
C57 N10 C58 117.3(4) . .
C57 N10 Cd2 127.1(3) . .
C58 N10 Cd2 115.3(3) . .
C7 O1 Cd1 98.7(3) . .
Cd1 OW1 HW1B 113.0 . .
Cd1 OW1 HW1A 127.2 . .
HW1B OW1 HW1A 115.3 . .
Cd2 OW2 HW2A 130.6 . .
Cd2 OW2 HW2B 128.4 . .
HW2A OW2 HW2B 100.1 . .
C7 O2 Cd1 83.9(3) . .
HW3A OW3 HW3B 92.2 . .
C14 O3 Cd2 87.1(3) . .
C14 O4 Cd2 95.9(3) . .
HW4B OW4 HW4A 108.6 . .
HW5A OW5 HW5B 87.0 . .
HW6A OW6 HW6B 101.5 . .
C15 O7 Cd1 88.0(3) . .
HW8A OW8 HW8B 111.9 . .
C15 O8 Cd1 96.2(3) . .
C28 O10 Cd2 102.3(8) . 1_446
C28 O10A Cd2 129.8(9) . 1_446

loop_
_geom_bond_atom_site_label_1
_geom_bond_atom_site_label_2
_geom_bond_distance
_geom_bond_site_symmetry_2
Cd1 OW1 2.302(3) .
Cd1 O1 2.319(4) .
Cd1 O8 2.336(4) .
Cd1 N4 2.366(3) 1_545
Cd1 N1 2.366(3) .
Cd1 O7 2.488(3) .
Cd1 O2 2.645(4) .
Cd1 C15 2.751(5) .
Cd2 O10A 2.156(10) 1_664
Cd2 OW2 2.280(3) .
Cd2 O4 2.286(4) .
Cd2 N10 2.297(3) .
Cd2 N6 2.334(3) 1_655
Cd2 O3 2.477(3) .
Cd2 O10 2.501(13) 1_664
Cd2 C14 2.714(4) .
S1 O5 1.437(4) .
S1 O6 1.437(4) .
S1 C3 1.763(5) .
S1 C8 1.775(5) .
S2 O12 1.415(9) .
S2 O11A 1.422(8) .
S2 O12A 1.482(8) .
S2 O11 1.507(8) .
S2 C22 1.765(5) .
S2 C19 1.776(4) .
C1 C6 1.378(6) .
C1 C2 1.398(6) .
C1 H1A 0.9300 .
C2 C3 1.373(6) .
C2 H2A 0.9300 .
C3 C4 1.386(6) .
C4 C5 1.391(6) .
C4 H4A 0.9300 .
C5 C6 1.384(6) .
C5 H5A 0.9300 .
C6 C7 1.515(6) .
C7 O2 1.246(6) .
C7 O1 1.260(6) .
C8 C13 1.365(7) .
C8 C9 1.391(7) .
C9 C10 1.377(6) .
C9 H9A 0.9300 .
C10 C11 1.375(6) .
C10 H10A 0.9300 .
C11 C12 1.383(6) .
C11 C14 1.515(6) .
C12 C13 1.387(7) .
C12 H12A 0.9300 .
C13 H13A 0.9300 .
C14 O3 1.241(6) .
C14 O4 1.246(5) .
C15 O8 1.223(6) .
C15 O7 1.264(6) .
C15 C16 1.511(6) .
C16 C17 1.371(7) .
C16 C21 1.378(7) .
C17 C18 1.385(7) .
C17 H17A 0.9300 .
C18 C19 1.353(7) .
C18 H18A 0.9300 .
C19 C20 1.372(7) .
C20 C21 1.398(7) .
C20 H20A 0.9300 .
C21 H21A 0.9300 .
C22 C23 1.359(7) .
C22 C27 1.366(7) .
C23 C24 1.376(8) .
C23 H23A 0.9300 .
C24 C25 1.363(8) .
C24 H24A 0.9300 .
C25 C26 1.374(7) .
C25 C28 1.514(7) .
C26 C27 1.387(7) .
C26 H26A 0.9300 .
C27 H27A 0.9300 .
C28 O9 1.170(8) .
C28 O10A 1.198(9) .
C28 O10 1.314(9) .
C28 O9A 1.346(7) .
C29 N1 1.337(5) .
C29 C30 1.383(6) .
C29 H29A 0.9300 .
C30 C31 1.376(5) .
C30 H30A 0.9300 .
C31 C32 1.383(5) .
C31 C34 1.471(5) .
C32 C33 1.376(6) .
C32 H32A 0.9300 .
C33 N1 1.334(5) .
C33 H33A 0.9300 .
C34 N2 1.327(5) .
C34 N3 1.360(5) .
C35 N2 1.371(5) .
C35 C36 1.390(5) .
C35 C42 1.475(5) .
C36 N3 1.370(5) .
C36 C37 1.460(5) .
C37 C41 1.385(6) .
C37 C38 1.383(6) .
C38 C39 1.375(7) .
C38 H38A 0.9300 .
C39 N5 1.313(7) .
C39 H39A 0.9300 .
C40 N5 1.314(7) .
C40 C41 1.378(7) .
C40 H40A 0.9300 .
C41 H41A 0.9300 .
C42 C43 1.370(6) .
C42 C46 1.397(6) .
C43 C44 1.377(6) .
C43 H43A 0.9300 .
C44 N4 1.307(5) .
C44 H44A 0.9300 .
C45 N4 1.336(6) .
C45 C46 1.391(6) .
C45 H45A 0.9300 .
C46 H46A 0.9300 .
C47 N6 1.319(6) .
C47 C48 1.377(6) .
C47 H47A 0.9300 .
C48 C49 1.369(6) .
C48 H48A 0.9300 .
C49 C50 1.383(6) .
C49 C52 1.461(5) .
C50 C51 1.371(6) .
C50 H50A 0.9300 .
C51 N6 1.321(5) .
C51 H51A 0.9300 .
C52 N7 1.316(5) .
C52 N8 1.352(5) .
C53 N7 1.379(5) .
C53 C54 1.379(5) .
C53 C60 1.465(6) .
C54 N8 1.374(5) .
C54 C55 1.475(5) .
C55 C59 1.358(6) .
C55 C56 1.392(5) .
C56 C57 1.378(5) .
C56 H56A 0.9300 .
C57 N10 1.327(5) .
C57 H57A 0.9300 .
C58 N10 1.337(6) .
C58 C59 1.372(6) .
C58 H58A 0.9300 .
C59 H59A 0.9300 .
C60 C61 1.359(6) .
C60 C64 1.397(6) .
C61 C62 1.387(7) .
C61 H61A 0.9300 .
C62 N9 1.297(7) .
C62 H62A 0.9300 .
C63 N9 1.341(7) .
C63 C64 1.378(7) .
C63 H63A 0.9300 .
C64 H64A 0.9300 .
N3 H3A 0.888(11) .
N4 Cd1 2.366(3) 1_565
N6 Cd2 2.334(3) 1_455
N8 H8A 0.897(11) .
OW1 HW1B 0.8558 .
OW1 HW1A 0.7128 .
OW2 HW2A 0.8272 .
OW2 HW2B 0.8320 .
OW3 HW3A 0.8679 .
OW3 HW3B 0.9654 .
OW4 HW4B 0.8597 .
OW4 HW4A 0.8235 .
OW5 HW5A 0.8481 .
OW5 HW5B 0.8351 .
OW6 HW6A 0.9032 .
OW6 HW6B 0.9080 .
OW8 HW8A 0.8307 .
OW8 HW8B 0.8379 .
O10 Cd2 2.501(13) 1_446
O10A Cd2 2.156(10) 1_446
